data_4067511
loop_
_publ_author_name
'Ouli\'e, Pascal'
'Altes, Lena'
'Milosevic, Sandra'
'Bouteille, Romain'
'M\"uller-Bunz, Helge'
'McGlinchey, Michael J.'

_publ_section_title
;
 Different Reactivity Patterns of Trimethylsilyl- and Phenyl-Substituted
 Propargylallenes: Fe2(CO)9- and [Ag]+-Promoted Cyclizations
;
_journal_issue 3
_journal_name_full Organometallics
_journal_page_first 676
_journal_paper_doi 10.1021/om9009872
_journal_volume 29
_journal_year 2010
_chemical_formula_moiety 'C33 H26 Si'
_chemical_formula_sum 'C33 H26 Si'
_chemical_formula_weight 450.63
_chemical_name_systematic
; 
 ? 
;
_space_group_IT_number 62
_symmetry_cell_setting orthorhombic
_symmetry_space_group_name_Hall '-P 2ac 2n'
_symmetry_space_group_name_H-M 'P n m a'
_atom_sites_solution_hydrogens geom
_atom_sites_solution_primary direct
_atom_sites_solution_secondary difmap
_audit_creation_method SHELXL-97
_cell_angle_alpha 90.00
_cell_angle_beta 90.00
_cell_angle_gamma 90.00
_cell_formula_units_Z 4
_cell_length_a 19.0833(15)
_cell_length_b 16.0230(12)
_cell_length_c 8.2882(6)
_cell_measurement_reflns_used 4373
_cell_measurement_temperature 293(2)
_cell_measurement_theta_max 24.04
_cell_measurement_theta_min 2.46
_cell_volume 2534.3(3)
_computing_cell_refinement 'Bruker SAINT'
_computing_data_collection 'Bruker SMART'
_computing_data_reduction 'Bruker SAINT'
_computing_molecular_graphics 'Bruker SHELXTL'
_computing_publication_material 'Bruker SHELXTL'
_computing_structure_refinement 'SHELXL-97 (Sheldrick, 1997)'
_computing_structure_solution 'SHELXS-97 (Sheldrick, 1990)'
_diffrn_ambient_temperature 293(2)
_diffrn_detector_area_resol_mean 8.366
_diffrn_measured_fraction_theta_full 0.998
_diffrn_measured_fraction_theta_max 0.998
_diffrn_measurement_device_type 'CCD area detector'
_diffrn_measurement_method '\f and \w scans'
_diffrn_radiation_monochromator graphite
_diffrn_radiation_source 'sealed tube'
_diffrn_radiation_type MoK\a
_diffrn_radiation_wavelength 0.71073
_diffrn_reflns_av_R_equivalents 0.0259
_diffrn_reflns_av_sigmaI/netI 0.0192
_diffrn_reflns_limit_h_max 18
_diffrn_reflns_limit_h_min -21
_diffrn_reflns_limit_k_max 17
_diffrn_reflns_limit_k_min -18
_diffrn_reflns_limit_l_max 9
_diffrn_reflns_limit_l_min -9
_diffrn_reflns_number 12349
_diffrn_reflns_theta_full 24.10
_diffrn_reflns_theta_max 24.10
_diffrn_reflns_theta_min 2.13
_exptl_absorpt_coefficient_mu 0.111
_exptl_absorpt_correction_T_max 0.9889
_exptl_absorpt_correction_T_min 0.8060
_exptl_absorpt_correction_type multi-scan
_exptl_absorpt_process_details
; 
 SADABS v.2.10 (Bruker,2003) was used for absorption correction. 
 R(int) for selected reflections was 0.064 before and 0.024 after 
 correction. The Ratio of minimum to maximum transmission is 0.815035. 
 The \l/2 correction factor is 0.0015 
;
_exptl_crystal_colour colourless
_exptl_crystal_density_diffrn 1.181
_exptl_crystal_density_method 'not measured'
_exptl_crystal_description lath
_exptl_crystal_F_000 952
_exptl_crystal_size_max 0.60
_exptl_crystal_size_mid 0.30
_exptl_crystal_size_min 0.10
_refine_diff_density_max 0.310
_refine_diff_density_min -0.177
_refine_diff_density_rms 0.036
_refine_ls_extinction_method none
_refine_ls_goodness_of_fit_ref 1.027
_refine_ls_hydrogen_treatment constr
_refine_ls_matrix_type full
_refine_ls_number_parameters 168
_refine_ls_number_reflns 2090
_refine_ls_number_restraints 0
_refine_ls_restrained_S_all 1.027
_refine_ls_R_factor_all 0.0496
_refine_ls_R_factor_gt 0.0427
_refine_ls_shift/su_max 0.000
_refine_ls_shift/su_mean 0.000
_refine_ls_structure_factor_coef Fsqd
_refine_ls_weighting_details 'calc w=1/[\s^2^(Fo^2^)+(0.0683P)^2^+0.6533P] where P=(Fo^2^+2Fc^2^)/3'
_refine_ls_weighting_scheme calc
_refine_ls_wR_factor_gt 0.1140
_refine_ls_wR_factor_ref 0.1194
_reflns_number_gt 1776
_reflns_number_total 2090
_reflns_threshold_expression I>2\s(I)
_cod_data_source_file om9009872_si_001.cif
_cod_data_source_block mjm287(25)
_cod_database_code 4067511

loop_
_symmetry_equiv_pos_as_xyz
'x, y, z'
'-x+1/2, -y, z+1/2'
'-x, y+1/2, -z'
'x+1/2, -y+1/2, -z+1/2'
'-x, -y, -z'
'x-1/2, y, -z-1/2'
'x, -y-1/2, z'
'-x-1/2, y-1/2, z-1/2'

loop_
_atom_site_label
_atom_site_type_symbol
_atom_site_fract_x
_atom_site_fract_y
_atom_site_fract_z
_atom_site_U_iso_or_equiv
_atom_site_adp_type
_atom_site_occupancy
_atom_site_symmetry_multiplicity
_atom_site_calc_flag
_atom_site_refinement_flags
C1 C 0.27831(11) 0.09282(13) 1.1453(3) 0.0670(6) Uani 1 1 d .
H1 H 0.3151 0.0745 1.0808 0.080 Uiso 1 1 calc R
C2 C 0.23504(13) 0.03623(14) 1.2219(4) 0.0903(8) Uani 1 1 d .
H2 H 0.2430 -0.0207 1.2097 0.108 Uiso 1 1 calc R
C3 C 0.18043(13) 0.06339(16) 1.3160(3) 0.0888(8) Uani 1 1 d .
H3 H 0.1512 0.0244 1.3648 0.107 Uiso 1 1 calc R
C4 C 0.16800(10) 0.14664(15) 1.3395(2) 0.0661(6) Uani 1 1 d .
H4 H 0.1313 0.1641 1.4052 0.079 Uiso 1 1 calc R
C4A C 0.21091(8) 0.20444(10) 1.26397(18) 0.0449(4) Uani 1 1 d .
C9 C 0.30167(11) 0.2500 1.0987(2) 0.0425(5) Uani 1 2 d S
C9A C 0.26591(8) 0.17678(10) 1.16597(18) 0.0438(4) Uani 1 1 d .
C10 C 0.35293(11) 0.2500 0.9909(3) 0.0456(6) Uani 1 2 d S
C11 C 0.39732(11) 0.2500 0.8722(3) 0.0412(5) Uani 1 2 d S
Si Si 0.35539(3) 0.2500 0.66343(7) 0.0478(2) Uani 1 2 d S
C19 C 0.38079(12) 0.15523(13) 0.5503(2) 0.0712(6) Uani 1 1 d .
H19A H 0.3573 0.1547 0.4479 0.107 Uiso 1 1 calc R
H19B H 0.3677 0.1066 0.6108 0.107 Uiso 1 1 calc R
H19C H 0.4306 0.1552 0.5333 0.107 Uiso 1 1 calc R
C20 C 0.25931(15) 0.2500 0.6982(4) 0.0844(10) Uani 1 2 d S
H20A H 0.2454 0.1974 0.7436 0.127 Uiso 0.50 1 calc PR
H20B H 0.2355 0.2584 0.5975 0.127 Uiso 0.50 1 calc PR
H20C H 0.2473 0.2942 0.7714 0.127 Uiso 0.50 1 calc PR
C12 C 0.47697(11) 0.2500 0.9061(3) 0.0441(6) Uani 1 2 d S
C12A C 0.51292(8) 0.17609(11) 0.82324(19) 0.0469(4) Uani 1 1 d .
C15 C 0.50247(11) 0.09251(12) 0.8478(2) 0.0661(5) Uani 1 1 d .
H15 H 0.4713 0.0740 0.9262 0.079 Uiso 1 1 calc R
C16 C 0.53935(13) 0.03593(14) 0.7532(3) 0.0869(7) Uani 1 1 d .
H16 H 0.5325 -0.0211 0.7675 0.104 Uiso 1 1 calc R
C17 C 0.58564(14) 0.06374(16) 0.6392(3) 0.0879(7) Uani 1 1 d .
H17 H 0.6101 0.0251 0.5772 0.105 Uiso 1 1 calc R
C18 C 0.59677(10) 0.14709(15) 0.6142(3) 0.0714(6) Uani 1 1 d .
H18 H 0.6284 0.1650 0.5362 0.086 Uiso 1 1 calc R
C18A C 0.56011(8) 0.20459(11) 0.7071(2) 0.0509(4) Uani 1 1 d .
C13 C 0.49065(12) 0.2500 1.0810(3) 0.0567(7) Uani 1 2 d S
C14 C 0.50115(16) 0.2500 1.2190(4) 0.0900(11) Uani 1 2 d S
H14 H 0.5096 0.2500 1.3295 0.108 Uiso 1 2 calc SR

loop_
_atom_site_aniso_label
_atom_site_aniso_U_11
_atom_site_aniso_U_22
_atom_site_aniso_U_33
_atom_site_aniso_U_23
_atom_site_aniso_U_13
_atom_site_aniso_U_12
C1 0.0595(11) 0.0623(13) 0.0793(14) -0.0109(10) -0.0068(10) 0.0054(10)
C2 0.0837(16) 0.0508(12) 0.136(2) 0.0094(14) -0.0215(16) -0.0086(12)
C3 0.0714(15) 0.0797(17) 0.115(2) 0.0377(14) -0.0087(14) -0.0224(13)
C4 0.0482(11) 0.0845(15) 0.0658(12) 0.0189(10) 0.0022(9) -0.0108(10)
C4A 0.0353(8) 0.0629(10) 0.0365(8) 0.0035(7) -0.0045(7) -0.0024(7)
C9 0.0337(11) 0.0606(14) 0.0332(11) 0.000 -0.0022(9) 0.000
C9A 0.0384(9) 0.0527(10) 0.0403(8) -0.0015(7) -0.0083(7) -0.0002(7)
C10 0.0378(12) 0.0595(14) 0.0393(12) 0.000 -0.0067(10) 0.000
C11 0.0357(12) 0.0507(13) 0.0371(11) 0.000 0.0002(10) 0.000
Si 0.0458(4) 0.0598(5) 0.0377(4) 0.000 -0.0041(3) 0.000
C19 0.0840(14) 0.0717(13) 0.0580(11) -0.0112(10) -0.0125(10) -0.0029(11)
C20 0.0490(16) 0.146(3) 0.0587(17) 0.000 -0.0128(14) 0.000
C12 0.0356(12) 0.0605(14) 0.0361(12) 0.000 0.0026(9) 0.000
C12A 0.0392(9) 0.0567(10) 0.0449(9) 0.0026(8) -0.0028(7) 0.0041(7)
C15 0.0661(12) 0.0631(13) 0.0690(13) 0.0097(10) -0.0011(10) 0.0057(10)
C16 0.0985(18) 0.0570(13) 0.1051(18) -0.0030(13) -0.0081(16) 0.0184(12)
C17 0.0884(17) 0.0810(17) 0.0942(17) -0.0200(14) 0.0076(14) 0.0290(13)
C18 0.0564(12) 0.0919(16) 0.0658(13) -0.0114(11) 0.0131(10) 0.0141(11)
C18A 0.0370(9) 0.0696(11) 0.0459(9) -0.0028(8) 0.0016(7) 0.0050(8)
C13 0.0358(12) 0.0890(19) 0.0453(14) 0.000 0.0016(11) 0.000
C14 0.0569(18) 0.170(4) 0.0426(16) 0.000 -0.0040(14) 0.000

loop_
_atom_type_symbol
_atom_type_description
_atom_type_scat_dispersion_real
_atom_type_scat_dispersion_imag
_atom_type_scat_source
C C 0.0033 0.0016 'International Tables Vol C Tables 4.2.6.8 and 6.1.1.4'
H H 0.0000 0.0000 'International Tables Vol C Tables 4.2.6.8 and 6.1.1.4'
Si Si 0.0817 0.0704 'International Tables Vol C Tables 4.2.6.8 and 6.1.1.4'

loop_
_geom_angle_atom_site_label_1
_geom_angle_atom_site_label_2
_geom_angle_atom_site_label_3
_geom_angle
_geom_angle_site_symmetry_1
_geom_angle_site_symmetry_3
C9A C1 C2 118.8(2) . .
C9A C1 H1 120.6 . .
C2 C1 H1 120.6 . .
C3 C2 C1 120.5(2) . .
C3 C2 H2 119.8 . .
C1 C2 H2 119.8 . .
C4 C3 C2 121.4(2) . .
C4 C3 H3 119.3 . .
C2 C3 H3 119.3 . .
C3 C4 C4A 119.0(2) . .
C3 C4 H4 120.5 . .
C4A C4 H4 120.5 . .
C4 C4A C9A 119.59(18) . .
C4 C4A C4A 131.94(12) . 7_565
C9A C4A C4A 108.47(10) . 7_565
C10 C9 C9A 126.84(9) . 7_565
C10 C9 C9A 126.85(9) . .
C9A C9 C9A 106.18(18) 7_565 .
C1 C9A C4A 120.72(16) . .
C1 C9A C9 130.85(16) . .
C4A C9A C9 108.43(15) . .
C11 C10 C9 173.1(2) . .
C10 C11 C12 120.3(2) . .
C10 C11 Si 114.45(16) . .
C12 C11 Si 125.29(15) . .
C19 Si C19 110.37(15) . 7_565
C19 Si C20 109.73(9) . .
C19 Si C20 109.73(9) 7_565 .
C19 Si C11 110.51(7) . .
C19 Si C11 110.51(7) 7_565 .
C20 Si C11 105.89(11) . .
Si C19 H19A 109.5 . .
Si C19 H19B 109.5 . .
H19A C19 H19B 109.5 . .
Si C19 H19C 109.5 . .
H19A C19 H19C 109.5 . .
H19B C19 H19C 109.5 . .
Si C20 H20A 109.5 . .
Si C20 H20B 109.5 . .
H20A C20 H20B 109.5 . .
Si C20 H20C 109.5 . .
H20A C20 H20C 109.5 . .
H20B C20 H20C 109.5 . .
C13 C12 C12A 111.23(13) . 7_565
C13 C12 C12A 111.22(13) . .
C12A C12 C12A 101.31(18) 7_565 .
C13 C12 C11 110.68(19) . .
C12A C12 C11 111.04(12) 7_565 .
C12A C12 C11 111.04(12) . .
C15 C12A C18A 121.10(17) . .
C15 C12A C12 128.66(16) . .
C18A C12A C12 110.22(15) . .
C12A C15 C16 118.7(2) . .
C12A C15 H15 120.6 . .
C16 C15 H15 120.6 . .
C17 C16 C15 120.3(2) . .
C17 C16 H16 119.9 . .
C15 C16 H16 119.9 . .
C18 C17 C16 121.5(2) . .
C18 C17 H17 119.2 . .
C16 C17 H17 119.2 . .
C17 C18 C18A 119.0(2) . .
C17 C18 H18 120.5 . .
C18A C18 H18 120.5 . .
C18 C18A C12A 119.36(19) . .
C18 C18A C18A 131.53(13) . 7_565
C12A C18A C18A 109.11(10) . 7_565
C14 C13 C12 179.7(3) . .
C13 C14 H14 180.0 . .

loop_
_geom_bond_atom_site_label_1
_geom_bond_atom_site_label_2
_geom_bond_distance
_geom_bond_site_symmetry_2
C1 C9A 1.377(3) .
C1 C2 1.381(3) .
C1 H1 0.9300 .
C2 C3 1.372(4) .
C2 H2 0.9300 .
C3 C4 1.369(3) .
C3 H3 0.9300 .
C4 C4A 1.386(2) .
C4 H4 0.9300 .
C4A C9A 1.399(2) .
C4A C4A 1.460(3) 7_565
C9 C10 1.325(3) .
C9 C9A 1.467(2) 7_565
C9 C9A 1.467(2) .
C10 C11 1.298(3) .
C11 C12 1.546(3) .
C11 Si 1.907(2) .
Si C19 1.849(2) .
Si C19 1.849(2) 7_565
Si C20 1.856(3) .
C19 H19A 0.9600 .
C19 H19B 0.9600 .
C19 H19C 0.9600 .
C20 H20A 0.9600 .
C20 H20B 0.9600 .
C20 H20C 0.9600 .
C12 C13 1.473(3) .
C12 C12A 1.531(2) 7_565
C12 C12A 1.531(2) .
C12A C15 1.369(3) .
C12A C18A 1.395(2) .
C15 C16 1.390(3) .
C15 H15 0.9300 .
C16 C17 1.368(3) .
C16 H16 0.9300 .
C17 C18 1.368(3) .
C17 H17 0.9300 .
C18 C18A 1.390(3) .
C18 H18 0.9300 .
C18A C18A 1.455(4) 7_565
C13 C14 1.161(4) .
C14 H14 0.9300 .

loop_
_geom_torsion_atom_site_label_1
_geom_torsion_atom_site_label_2
_geom_torsion_atom_site_label_3
_geom_torsion_atom_site_label_4
_geom_torsion
_geom_torsion_site_symmetry_1
_geom_torsion_site_symmetry_4
C9A C1 C2 C3 0.5(3) . .
C1 C2 C3 C4 -1.4(4) . .
C2 C3 C4 C4A 1.2(3) . .
C3 C4 C4A C9A -0.2(3) . .
C3 C4 C4A C4A 179.48(14) . 7_565
C2 C1 C9A C4A 0.6(3) . .
C2 C1 C9A C9 -178.8(2) . .
C4 C4A C9A C1 -0.7(2) . .
C4A C4A C9A C1 179.56(13) 7_565 .
C4 C4A C9A C9 178.75(15) . .
C4A C4A C9A C9 -0.97(13) 7_565 .
C10 C9 C9A C1 4.8(3) . .
C9A C9 C9A C1 -179.07(13) 7_565 .
C10 C9 C9A C4A -174.6(2) . .
C9A C9 C9A C4A 1.5(2) 7_565 .
C10 C11 Si C19 -118.77(8) . .
C12 C11 Si C19 61.23(8) . .
C10 C11 Si C19 118.77(8) . 7_565
C12 C11 Si C19 -61.23(8) . 7_565
C10 C11 Si C20 0.0 . .
C12 C11 Si C20 180.0 . .
C10 C11 C12 C13 0.0 . .
Si C11 C12 C13 180.0 . .
C10 C11 C12 C12A -124.05(12) . 7_565
Si C11 C12 C12A 55.95(12) . 7_565
C10 C11 C12 C12A 124.04(12) . .
Si C11 C12 C12A -55.96(12) . .
C13 C12 C12A C15 61.6(3) . .
C12A C12 C12A C15 179.86(13) 7_565 .
C11 C12 C12A C15 -62.2(2) . .
C13 C12 C12A C18A -120.17(16) . .
C12A C12 C12A C18A -1.9(2) 7_565 .
C11 C12 C12A C18A 116.10(16) . .
C18A C12A C15 C16 -0.7(3) . .
C12 C12A C15 C16 177.40(19) . .
C12A C15 C16 C17 0.6(3) . .
C15 C16 C17 C18 -0.3(4) . .
C16 C17 C18 C18A 0.0(4) . .
C17 C18 C18A C12A 0.0(3) . .
C17 C18 C18A C18A -179.14(15) . 7_565
C15 C12A C18A C18 0.4(3) . .
C12 C12A C18A C18 -178.02(16) . .
C15 C12A C18A C18A 179.67(14) . 7_565
C12 C12A C18A C18A 1.27(15) . 7_565
